data_2235305
loop_
_publ_author_name
'Najafi, Ezzatollah'
'Amini, Mostafa M.'
'Ng, Seik Weng'

_publ_section_title
;
 8-Hydroxy-2-methylquinolinium
 tetrachlorido(quinolin-8-olato-\k^2^<i>N</i>,<i>O</i>)stannate(IV)
;
_journal_coeditor_code XU5531
_journal_issue 6
_journal_name_full 'Acta Crystallographica Section E'
_journal_page_first m738
_journal_paper_doi 10.1107/S1600536812019459
_journal_volume 68
_journal_year 2012
_chemical_formula_iupac '(C10 H10 N O) [Sn (C9 H6 N O) Cl4]'
_chemical_formula_moiety 'C10 H10 N O +, C9 H6 Cl4 N O Sn -'
_chemical_formula_sum 'C19 H16 Cl4 N2 O2 Sn'
_chemical_formula_weight 564.83
_chemical_name_systematic
;
8-Hydroxy-2-methylquinolinium
tetrachlorido(quinolin-8-olato-\k^2^<i>N</i>,<i>O</i>)stannate(IV)
;
_space_group_IT_number 14
_symmetry_cell_setting monoclinic
_symmetry_space_group_name_Hall '-P 2ybc'
_symmetry_space_group_name_H-M 'P 1 21/c 1'
_atom_sites_solution_hydrogens geom
_atom_sites_solution_primary direct
_atom_sites_solution_secondary difmap
_audit_creation_method SHELXL-97
_cell_angle_alpha 90.00
_cell_angle_beta 101.347(4)
_cell_angle_gamma 90.00
_cell_formula_units_Z 4
_cell_length_a 8.9431(3)
_cell_length_b 11.5892(4)
_cell_length_c 20.1795(8)
_cell_measurement_reflns_used 6840
_cell_measurement_temperature 100(2)
_cell_measurement_theta_max 27.4989
_cell_measurement_theta_min 2.3181
_cell_volume 2050.59(13)
_computing_cell_refinement 'CrysAlis PRO (Agilent, 2012)'
_computing_data_collection 'CrysAlis PRO (Agilent, 2012)'
_computing_data_reduction 'CrysAlis PRO (Agilent, 2012)'
_computing_molecular_graphics 'X-SEED (Barbour, 2001)'
_computing_publication_material 'publCIF (Westrip, 2010)'
_computing_structure_refinement 'SHELXL97 (Sheldrick, 2008)'
_computing_structure_solution 'SHELXS97 (Sheldrick, 2008)'
_diffrn_ambient_temperature 100(2)
_diffrn_detector_area_resol_mean 10.4041
_diffrn_measured_fraction_theta_full 0.998
_diffrn_measured_fraction_theta_max 0.998
_diffrn_measurement_device_type 'Agilent SuperNova Dual diffractometer with an Atlas detector'
_diffrn_measurement_method '\w scan'
_diffrn_radiation_monochromator Mirror
_diffrn_radiation_source 'SuperNova (Mo) X-ray Source'
_diffrn_radiation_type MoK\a
_diffrn_radiation_wavelength 0.71073
_diffrn_reflns_av_R_equivalents 0.0287
_diffrn_reflns_av_sigmaI/netI 0.0364
_diffrn_reflns_limit_h_max 11
_diffrn_reflns_limit_h_min -11
_diffrn_reflns_limit_k_max 15
_diffrn_reflns_limit_k_min -14
_diffrn_reflns_limit_l_max 26
_diffrn_reflns_limit_l_min -17
_diffrn_reflns_number 13674
_diffrn_reflns_theta_full 27.56
_diffrn_reflns_theta_max 27.56
_diffrn_reflns_theta_min 2.32
_diffrn_standards_decay_% 0
_diffrn_standards_interval_count 0
_diffrn_standards_interval_time 0
_diffrn_standards_number 0
_exptl_absorpt_coefficient_mu 1.786
_exptl_absorpt_correction_T_max 0.7165
_exptl_absorpt_correction_T_min 0.6164
_exptl_absorpt_correction_type multi-scan
_exptl_absorpt_process_details '(CrysAlis PRO; Agilent, 2012)'
_exptl_crystal_colour yellow
_exptl_crystal_density_diffrn 1.830
_exptl_crystal_density_method 'not measured'
_exptl_crystal_description prism
_exptl_crystal_F_000 1112
_exptl_crystal_size_max 0.30
_exptl_crystal_size_mid 0.25
_exptl_crystal_size_min 0.20
_refine_diff_density_max 0.476
_refine_diff_density_min -0.541
_refine_ls_extinction_method none
_refine_ls_goodness_of_fit_ref 1.061
_refine_ls_hydrogen_treatment mixed
_refine_ls_matrix_type full
_refine_ls_number_parameters 262
_refine_ls_number_reflns 4723
_refine_ls_number_restraints 2
_refine_ls_restrained_S_all 1.061
_refine_ls_R_factor_all 0.0310
_refine_ls_R_factor_gt 0.0249
_refine_ls_shift/su_max 0.001
_refine_ls_shift/su_mean 0.001
_refine_ls_structure_factor_coef Fsqd
_refine_ls_weighting_details 'calc w=1/[\s^2^(Fo^2^)+(0.0193P)^2^+1.1710P] where P=(Fo^2^+2Fc^2^)/3'
_refine_ls_weighting_scheme calc
_refine_ls_wR_factor_gt 0.0526
_refine_ls_wR_factor_ref 0.0553
_reflns_number_gt 4222
_reflns_number_total 4723
_reflns_threshold_expression I>2\s(I)
_cod_data_source_file xu5531.cif
_cod_data_source_block I
_cod_original_sg_symbol_H-M 'P 21/c'
_cod_database_code 2235305
_cod_database_fobs_code 2235305

loop_
_symmetry_equiv_pos_as_xyz
'x, y, z'
'-x, y+1/2, -z+1/2'
'-x, -y, -z'
'x, -y-1/2, z-1/2'

loop_
_atom_site_type_symbol
_atom_site_label
_atom_site_fract_x
_atom_site_fract_y
_atom_site_fract_z
_atom_site_U_iso_or_equiv
_atom_site_adp_type
_atom_site_calc_flag
_atom_site_refinement_flags
_atom_site_occupancy
_atom_site_symmetry_multiplicity
Sn Sn1 0.252394(17) 0.454836(13) 0.684298(7) 0.01219(5) Uani d . 1 1
Cl Cl1 0.06888(7) 0.32750(5) 0.71370(3) 0.01978(13) Uani d . 1 1
Cl Cl2 0.36818(7) 0.51365(5) 0.79638(3) 0.01813(12) Uani d . 1 1
Cl Cl3 0.43713(6) 0.30303(5) 0.68659(3) 0.01751(12) Uani d . 1 1
Cl Cl4 0.07496(7) 0.61568(5) 0.67319(3) 0.01740(12) Uani d . 1 1
O O1 0.17767(18) 0.42497(13) 0.58138(8) 0.0149(3) Uani d . 1 1
O O2 0.0249(2) 0.25623(14) 0.50577(9) 0.0221(4) Uani d D 1 1
N N1 0.4033(2) 0.56783(15) 0.63929(10) 0.0141(4) Uani d . 1 1
N N2 -0.0535(2) 0.12664(17) 0.39515(10) 0.0161(4) Uani d D 1 1
C C1 0.5172(3) 0.6332(2) 0.66989(12) 0.0188(5) Uani d . 1 1
H H1A 0.5461 0.6301 0.7177 0.023 Uiso calc R 1 1
C C2 0.5963(3) 0.7065(2) 0.63406(13) 0.0224(6) Uani d . 1 1
H H2A 0.6782 0.7523 0.6572 0.027 Uiso calc R 1 1
C C3 0.5545(3) 0.7115(2) 0.56511(13) 0.0227(5) Uani d . 1 1
H H3 0.6070 0.7618 0.5403 0.027 Uiso calc R 1 1
C C4 0.4339(3) 0.6427(2) 0.53060(12) 0.0186(5) Uani d . 1 1
C C5 0.3821(3) 0.6417(2) 0.45981(13) 0.0228(6) Uani d . 1 1
H H5 0.4297 0.6892 0.4316 0.027 Uiso calc R 1 1
C C6 0.2630(3) 0.5720(2) 0.43221(12) 0.0227(6) Uani d . 1 1
H H6 0.2276 0.5730 0.3846 0.027 Uiso calc R 1 1
C C7 0.1908(3) 0.4985(2) 0.47190(12) 0.0187(5) Uani d . 1 1
H H7 0.1084 0.4511 0.4509 0.022 Uiso calc R 1 1
C C8 0.2391(3) 0.4952(2) 0.54069(11) 0.0145(5) Uani d . 1 1
C C9 0.3609(3) 0.56980(19) 0.57047(11) 0.0147(5) Uani d . 1 1
C C10 -0.2450(3) 0.1085(2) 0.29236(13) 0.0254(6) Uani d . 1 1
H H10A -0.2408 0.1929 0.2898 0.038 Uiso calc R 1 1
H H10B -0.3371 0.0854 0.3084 0.038 Uiso calc R 1 1
H H10C -0.2472 0.0756 0.2474 0.038 Uiso calc R 1 1
C C11 -0.1082(3) 0.0656(2) 0.34005(12) 0.0178(5) Uani d . 1 1
C C12 -0.0360(3) -0.0387(2) 0.33034(12) 0.0197(5) Uani d . 1 1
H H12 -0.0737 -0.0843 0.2915 0.024 Uiso calc R 1 1
C C13 0.0878(3) -0.0750(2) 0.37615(12) 0.0193(5) Uani d . 1 1
H H13 0.1363 -0.1454 0.3687 0.023 Uiso calc R 1 1
C C14 0.1453(3) -0.0089(2) 0.43484(12) 0.0176(5) Uani d . 1 1
C C15 0.2728(3) -0.0407(2) 0.48462(13) 0.0215(5) Uani d . 1 1
H H15 0.3271 -0.1096 0.4797 0.026 Uiso calc R 1 1
C C16 0.3176(3) 0.0281(2) 0.53985(13) 0.0227(6) Uani d . 1 1
H H16 0.4045 0.0069 0.5728 0.027 Uiso calc R 1 1
C C17 0.2382(3) 0.1294(2) 0.54906(12) 0.0198(5) Uani d . 1 1
H H17 0.2709 0.1751 0.5883 0.024 Uiso calc R 1 1
C C18 0.1135(3) 0.1629(2) 0.50175(12) 0.0169(5) Uani d . 1 1
C C19 0.0689(3) 0.0939(2) 0.44380(11) 0.0153(5) Uani d . 1 1
H H1 0.071(3) 0.303(2) 0.5341(12) 0.036(9) Uiso d D 1 1
H H2 -0.099(3) 0.1922(13) 0.4000(13) 0.020(7) Uiso d D 1 1

loop_
_atom_site_aniso_label
_atom_site_aniso_U_11
_atom_site_aniso_U_22
_atom_site_aniso_U_33
_atom_site_aniso_U_12
_atom_site_aniso_U_13
_atom_site_aniso_U_23
Sn1 0.01472(9) 0.01041(8) 0.01115(8) -0.00037(6) 0.00186(6) -0.00024(6)
Cl1 0.0212(3) 0.0150(3) 0.0243(3) -0.0044(2) 0.0074(2) 0.0002(2)
Cl2 0.0193(3) 0.0214(3) 0.0131(3) -0.0001(2) 0.0016(2) -0.0029(2)
Cl3 0.0196(3) 0.0159(3) 0.0163(3) 0.0045(2) 0.0019(2) -0.0001(2)
Cl4 0.0208(3) 0.0137(3) 0.0176(3) 0.0038(2) 0.0036(2) 0.0006(2)
O1 0.0173(8) 0.0144(8) 0.0127(8) -0.0002(7) 0.0025(6) -0.0007(6)
O2 0.0236(9) 0.0169(9) 0.0246(10) -0.0012(8) 0.0018(8) -0.0085(7)
N1 0.0170(10) 0.0106(9) 0.0152(10) 0.0006(8) 0.0046(8) -0.0003(7)
N2 0.0163(10) 0.0128(10) 0.0194(10) 0.0002(8) 0.0039(8) -0.0004(8)
C1 0.0201(12) 0.0167(12) 0.0197(12) -0.0029(10) 0.0043(10) -0.0036(10)
C2 0.0200(12) 0.0164(12) 0.0318(15) -0.0059(10) 0.0075(11) -0.0050(10)
C3 0.0224(13) 0.0179(12) 0.0321(15) -0.0005(11) 0.0156(11) 0.0025(11)
C4 0.0205(12) 0.0149(11) 0.0225(13) 0.0066(10) 0.0092(10) 0.0022(10)
C5 0.0290(14) 0.0208(13) 0.0220(13) 0.0088(11) 0.0131(11) 0.0060(10)
C6 0.0294(14) 0.0257(14) 0.0135(12) 0.0127(12) 0.0056(10) 0.0026(10)
C7 0.0181(12) 0.0202(12) 0.0166(12) 0.0051(10) 0.0003(9) -0.0013(10)
C8 0.0159(11) 0.0118(10) 0.0162(11) 0.0050(9) 0.0041(9) 0.0008(9)
C9 0.0168(11) 0.0120(11) 0.0158(11) 0.0061(9) 0.0047(9) 0.0017(9)
C10 0.0208(13) 0.0287(15) 0.0239(14) -0.0040(11) -0.0022(11) -0.0005(11)
C11 0.0174(12) 0.0183(12) 0.0181(12) -0.0069(10) 0.0044(10) 0.0001(9)
C12 0.0251(13) 0.0186(12) 0.0176(12) -0.0066(11) 0.0098(10) -0.0050(9)
C13 0.0238(13) 0.0143(11) 0.0219(13) -0.0006(10) 0.0096(10) -0.0012(10)
C14 0.0201(12) 0.0163(11) 0.0182(12) -0.0028(10) 0.0083(10) 0.0014(9)
C15 0.0211(13) 0.0201(13) 0.0243(13) 0.0026(11) 0.0066(11) 0.0048(10)
C16 0.0194(12) 0.0278(14) 0.0198(13) -0.0032(11) 0.0008(10) 0.0061(11)
C17 0.0214(12) 0.0226(13) 0.0154(12) -0.0093(11) 0.0036(10) -0.0012(10)
C18 0.0183(12) 0.0144(11) 0.0188(12) -0.0056(10) 0.0061(9) -0.0007(9)
C19 0.0145(11) 0.0171(11) 0.0152(11) -0.0047(10) 0.0052(9) 0.0016(9)

loop_
_atom_type_symbol
_atom_type_description
_atom_type_scat_dispersion_real
_atom_type_scat_dispersion_imag
_atom_type_scat_source
C C 0.0033 0.0016 'International Tables Vol C Tables 4.2.6.8 and 6.1.1.4'
H H 0.0000 0.0000 'International Tables Vol C Tables 4.2.6.8 and 6.1.1.4'
N N 0.0061 0.0033 'International Tables Vol C Tables 4.2.6.8 and 6.1.1.4'
O O 0.0106 0.0060 'International Tables Vol C Tables 4.2.6.8 and 6.1.1.4'
Cl Cl 0.1484 0.1585 'International Tables Vol C Tables 4.2.6.8 and 6.1.1.4'
Sn Sn -0.6537 1.4246 'International Tables Vol C Tables 4.2.6.8 and 6.1.1.4'

loop_
_geom_angle_atom_site_label_1
_geom_angle_atom_site_label_2
_geom_angle_atom_site_label_3
_geom_angle
O1 Sn1 N1 77.86(7)
O1 Sn1 Cl1 92.52(5)
N1 Sn1 Cl1 170.33(5)
O1 Sn1 Cl2 169.80(5)
N1 Sn1 Cl2 91.96(5)
Cl1 Sn1 Cl2 97.65(2)
O1 Sn1 Cl3 88.97(5)
N1 Sn1 Cl3 88.20(5)
Cl1 Sn1 Cl3 92.67(2)
Cl2 Sn1 Cl3 91.28(2)
O1 Sn1 Cl4 87.70(4)
N1 Sn1 Cl4 87.00(5)
Cl1 Sn1 Cl4 91.66(2)
Cl2 Sn1 Cl4 91.26(2)
Cl3 Sn1 Cl4 174.65(2)
C8 O1 Sn1 114.70(13)
C18 O2 H1 110(2)
C1 N1 C9 120.0(2)
C1 N1 Sn1 128.84(16)
C9 N1 Sn1 111.09(14)
C11 N2 C19 124.2(2)
C11 N2 H2 116.8(16)
C19 N2 H2 119.0(17)
N1 C1 C2 122.0(2)
N1 C1 H1A 119.0
C2 C1 H1A 119.0
C3 C2 C1 119.2(2)
C3 C2 H2A 120.4
C1 C2 H2A 120.4
C2 C3 C4 120.5(2)
C2 C3 H3 119.8
C4 C3 H3 119.8
C3 C4 C9 116.8(2)
C3 C4 C5 124.8(2)
C9 C4 C5 118.4(2)
C6 C5 C4 119.4(2)
C6 C5 H5 120.3
C4 C5 H5 120.3
C5 C6 C7 122.2(2)
C5 C6 H6 118.9
C7 C6 H6 118.9
C8 C7 C6 120.2(2)
C8 C7 H7 119.9
C6 C7 H7 119.9
O1 C8 C7 123.2(2)
O1 C8 C9 118.6(2)
C7 C8 C9 118.2(2)
N1 C9 C4 121.5(2)
N1 C9 C8 117.0(2)
C4 C9 C8 121.5(2)
C11 C10 H10A 109.5
C11 C10 H10B 109.5
H10A C10 H10B 109.5
C11 C10 H10C 109.5
H10A C10 H10C 109.5
H10B C10 H10C 109.5
N2 C11 C12 118.2(2)
N2 C11 C10 119.0(2)
C12 C11 C10 122.8(2)
C13 C12 C11 120.5(2)
C13 C12 H12 119.8
C11 C12 H12 119.8
C12 C13 C14 120.8(2)
C12 C13 H13 119.6
C14 C13 H13 119.6
C19 C14 C15 118.4(2)
C19 C14 C13 117.4(2)
C15 C14 C13 124.2(2)
C16 C15 C14 119.7(2)
C16 C15 H15 120.2
C14 C15 H15 120.2
C15 C16 C17 121.4(2)
C15 C16 H16 119.3
C17 C16 H16 119.3
C18 C17 C16 120.5(2)
C18 C17 H17 119.8
C16 C17 H17 119.8
O2 C18 C17 126.1(2)
O2 C18 C19 115.5(2)
C17 C18 C19 118.4(2)
N2 C19 C14 118.9(2)
N2 C19 C18 119.5(2)
C14 C19 C18 121.6(2)

loop_
_geom_bond_atom_site_label_1
_geom_bond_atom_site_label_2
_geom_bond_distance
Sn1 O1 2.0818(15)
Sn1 N1 2.201(2)
Sn1 Cl1 2.3678(6)
Sn1 Cl2 2.3938(6)
Sn1 Cl3 2.4076(6)
Sn1 Cl4 2.4296(6)
O1 C8 1.348(3)
O2 C18 1.353(3)
O2 H1 0.835(10)
N1 C1 1.321(3)
N1 C9 1.366(3)
N2 C11 1.328(3)
N2 C19 1.372(3)
N2 H2 0.878(10)
C1 C2 1.395(3)
C1 H1A 0.9500
C2 C3 1.369(4)
C2 H2A 0.9500
C3 C4 1.411(3)
C3 H3 0.9500
C4 C9 1.411(3)
C4 C5 1.412(3)
C5 C6 1.365(4)
C5 H5 0.9500
C6 C7 1.409(4)
C6 H6 0.9500
C7 C8 1.371(3)
C7 H7 0.9500
C8 C9 1.427(3)
C10 C11 1.486(3)
C10 H10A 0.9800
C10 H10B 0.9800
C10 H10C 0.9800
C11 C12 1.402(3)
C12 C13 1.362(3)
C12 H12 0.9500
C13 C14 1.419(3)
C13 H13 0.9500
C14 C19 1.402(3)
C14 C15 1.412(3)
C15 C16 1.364(4)
C15 H15 0.9500
C16 C17 1.404(4)
C16 H16 0.9500
C17 C18 1.373(3)
C17 H17 0.9500
C18 C19 1.408(3)

loop_
_geom_hbond_atom_site_label_D
_geom_hbond_atom_site_label_H
_geom_hbond_atom_site_label_A
_geom_hbond_distance_DH
_geom_hbond_distance_HA
_geom_hbond_distance_DA
_geom_hbond_angle_DHA
_geom_hbond_publ_flag
O2 H1 O1 0.840(10) 1.860(10) 2.683(2) 168(3) y
N2 H2 O2 0.880(10) 2.33(2) 2.667(3) 103(2) n

loop_
_geom_torsion_atom_site_label_1
_geom_torsion_atom_site_label_2
_geom_torsion_atom_site_label_3
_geom_torsion_atom_site_label_4
_geom_torsion
N1 Sn1 O1 C8 -7.95(15)
Cl1 Sn1 O1 C8 171.04(14)
Cl2 Sn1 O1 C8 -4.8(4)
Cl3 Sn1 O1 C8 -96.33(14)
Cl4 Sn1 O1 C8 79.48(14)
O1 Sn1 N1 C1 -176.9(2)
Cl2 Sn1 N1 C1 3.69(19)
Cl3 Sn1 N1 C1 -87.52(19)
Cl4 Sn1 N1 C1 94.85(19)
O1 Sn1 N1 C9 6.51(14)
Cl2 Sn1 N1 C9 -172.94(14)
Cl3 Sn1 N1 C9 95.84(14)
Cl4 Sn1 N1 C9 -81.79(14)
C9 N1 C1 C2 0.8(3)
Sn1 N1 C1 C2 -175.60(17)
N1 C1 C2 C3 0.3(4)
C1 C2 C3 C4 -0.6(4)
C2 C3 C4 C9 -0.1(3)
C2 C3 C4 C5 179.9(2)
C3 C4 C5 C6 -179.4(2)
C9 C4 C5 C6 0.7(3)
C4 C5 C6 C7 -1.2(4)
C5 C6 C7 C8 0.1(4)
Sn1 O1 C8 C7 -171.77(18)
Sn1 O1 C8 C9 8.4(3)
C6 C7 C8 O1 -178.3(2)
C6 C7 C8 C9 1.5(3)
C1 N1 C9 C4 -1.6(3)
Sn1 N1 C9 C4 175.39(17)
C1 N1 C9 C8 178.7(2)
Sn1 N1 C9 C8 -4.3(2)
C3 C4 C9 N1 1.3(3)
C5 C4 C9 N1 -178.8(2)
C3 C4 C9 C8 -179.0(2)
C5 C4 C9 C8 0.9(3)
O1 C8 C9 N1 -2.5(3)
C7 C8 C9 N1 177.7(2)
O1 C8 C9 C4 177.8(2)
C7 C8 C9 C4 -2.0(3)
C19 N2 C11 C12 -0.6(4)
C19 N2 C11 C10 177.8(2)
N2 C11 C12 C13 -0.6(4)
C10 C11 C12 C13 -179.0(2)
C11 C12 C13 C14 0.6(4)
C12 C13 C14 C19 0.6(4)
C12 C13 C14 C15 179.9(2)
C19 C14 C15 C16 0.4(4)
C13 C14 C15 C16 -178.9(2)
C14 C15 C16 C17 1.1(4)
C15 C16 C17 C18 -0.9(4)
C16 C17 C18 O2 177.8(2)
C16 C17 C18 C19 -0.6(4)
C11 N2 C19 C14 1.9(4)
C11 N2 C19 C18 -177.3(2)
C15 C14 C19 N2 178.8(2)
C13 C14 C19 N2 -1.8(3)
C15 C14 C19 C18 -2.0(4)
C13 C14 C19 C18 177.4(2)
O2 C18 C19 N2 2.7(3)
C17 C18 C19 N2 -178.7(2)
O2 C18 C19 C14 -176.5(2)
C17 C18 C19 C14 2.1(4)
